data_7231014
loop_
_publ_author_name
'Clulow, Rebecca'
'Lightfoot, Philip'

_publ_section_title
;
 New sarcosine--metal halide complexes related to ferroelectric TSCC
;
_journal_issue 28
_journal_name_full CrystEngComm
_journal_page_first 4012
_journal_paper_doi 10.1039/C8CE00719E
_journal_volume 20
_journal_year 2018
_chemical_formula_moiety 'C6 H18 Mn N2 O6, 2(Cl)'
_chemical_formula_sum 'C6 H18 Cl2 Mn N2 O6'
_chemical_formula_weight 340.06
_space_group_crystal_system triclinic
_space_group_IT_number 2
_space_group_name_Hall '-P 1'
_space_group_name_H-M_alt 'P -1'
_symmetry_space_group_name_Hall '-P 1'
_symmetry_space_group_name_H-M 'P -1'
_atom_sites_solution_hydrogens difmap
_audit_creation_method SHELXL-2014/7
_audit_update_record
;
2018-05-03 deposited with the CCDC.
2018-06-25 downloaded from the CCDC.
;
_cell_angle_alpha 83.825(12)
_cell_angle_beta 82.288(12)
_cell_angle_gamma 87.503(12)
_cell_formula_units_Z 1
_cell_length_a 4.8078(4)
_cell_length_b 5.3548(4)
_cell_length_c 13.6620(12)
_cell_measurement_reflns_used 812
_cell_measurement_temperature 173(2)
_cell_measurement_theta_max 27.5
_cell_measurement_theta_min 1.5
_cell_volume 346.37(5)
_computing_structure_refinement 'SHELXL-2014/7 (Sheldrick, 2014)'
_diffrn_ambient_temperature 173(2)
_diffrn_detector_area_resol_mean 13.6612
_diffrn_measured_fraction_theta_full 0.998
_diffrn_measured_fraction_theta_max 0.992
_diffrn_measurement_device_type 'Rigaku Mercury2 (2x2 bin mode)'
_diffrn_measurement_method 'profile data from \w-scans'
_diffrn_radiation_type MoK\a
_diffrn_radiation_wavelength 0.71075
_diffrn_reflns_av_R_equivalents 0.0497
_diffrn_reflns_av_unetI/netI 0.0702
_diffrn_reflns_Laue_measured_fraction_full 0.998
_diffrn_reflns_Laue_measured_fraction_max 0.992
_diffrn_reflns_limit_h_max 6
_diffrn_reflns_limit_h_min -6
_diffrn_reflns_limit_k_max 6
_diffrn_reflns_limit_k_min -6
_diffrn_reflns_limit_l_max 17
_diffrn_reflns_limit_l_min -17
_diffrn_reflns_number 3548
_diffrn_reflns_point_group_measured_fraction_full 0.998
_diffrn_reflns_point_group_measured_fraction_max 0.992
_diffrn_reflns_theta_full 25.242
_diffrn_reflns_theta_max 27.508
_diffrn_reflns_theta_min 1.512
_diffrn_source 'Sealed Tube'
_exptl_absorpt_coefficient_mu 1.354
_exptl_absorpt_correction_T_max 1.000
_exptl_absorpt_correction_T_min 0.763
_exptl_absorpt_correction_type multi-scan
_exptl_absorpt_process_details
'The program SADABS-2008/1 - G.M. Sheldrick was used to apply a multi-scan absorption correction.'
_exptl_crystal_colour colourless
_exptl_crystal_density_diffrn 1.630
_exptl_crystal_description block
_exptl_crystal_F_000 175
_exptl_crystal_size_max 0.16
_exptl_crystal_size_mid 0.13
_exptl_crystal_size_min 0.11
_refine_diff_density_max 0.556
_refine_diff_density_min -0.570
_refine_diff_density_rms 0.098
_refine_ls_extinction_method none
_refine_ls_goodness_of_fit_ref 0.815
_refine_ls_hydrogen_treatment refall
_refine_ls_matrix_type full
_refine_ls_number_parameters 115
_refine_ls_number_reflns 1574
_refine_ls_number_restraints 0
_refine_ls_restrained_S_all 0.815
_refine_ls_R_factor_all 0.0777
_refine_ls_R_factor_gt 0.0429
_refine_ls_shift/su_max 0.000
_refine_ls_shift/su_mean 0.000
_refine_ls_structure_factor_coef Fsqd
_refine_ls_weighting_details 'w=1/[\s^2^(Fo^2^)+(0.1000P)^2^] where P=(Fo^2^+2Fc^2^)/3'
_refine_ls_weighting_scheme calc
_refine_ls_wR_factor_gt 0.1082
_refine_ls_wR_factor_ref 0.1289
_reflns_Friedel_coverage 0.000
_reflns_number_gt 1064
_reflns_number_total 1574
_reflns_threshold_expression 'I > 2\s(I)'
_cod_data_source_file c8ce00719e2.cif
_cod_data_source_block shelx_CCDC11
_cod_depositor_comments 'Adding full bibliography for 7231003--7231021.cif.'
_cod_database_code 7231014
_shelx_shelxl_version_number 2014/7
_shelx_space_group_comment
;
The symmetry employed for this shelxl refinement is uniquely defined
by the following loop, which should always be used as a source of
symmetry information in preference to the above space-group names.
They are only intended as comments.
;

loop_
_space_group_symop_operation_xyz
'x, y, z'
'-x, -y, -z'

loop_
_atom_site_label
_atom_site_type_symbol
_atom_site_fract_x
_atom_site_fract_y
_atom_site_fract_z
_atom_site_U_iso_or_equiv
_atom_site_adp_type
_atom_site_occupancy
_atom_site_site_symmetry_order
_atom_site_calc_flag
_atom_site_refinement_flags_posn
_atom_site_refinement_flags_occupancy
Mn1 Mn 0.0000 0.5000 0.5000 0.0172(2) Uani 1 2 d S P
Cl1 Cl 0.2057(2) 0.22473(16) 0.17819(7) 0.0261(3) Uani 1 1 d . .
O2 O 0.6590(5) 0.7361(4) 0.44278(18) 0.0183(5) Uani 1 1 d . .
O1 O 0.2828(5) 0.6491(5) 0.37393(19) 0.0215(6) Uani 1 1 d . .
O3 O -0.0718(7) 0.2096(5) 0.4075(2) 0.0262(6) Uani 1 1 d . .
N1 N 0.5355(7) 0.7144(6) 0.1878(2) 0.0203(7) Uani 1 1 d . .
C1 C 0.5357(7) 0.7036(6) 0.3698(3) 0.0169(7) Uani 1 1 d . .
C2 C 0.7079(8) 0.7289(8) 0.2682(3) 0.0211(8) Uani 1 1 d . .
C3 C 0.7020(10) 0.7318(9) 0.0875(3) 0.0306(9) Uani 1 1 d . .
H1 H 0.843(10) 0.603(9) 0.266(4) 0.035(12) Uiso 1 1 d . .
H2 H 0.786(9) 0.904(9) 0.258(3) 0.036(12) Uiso 1 1 d . .
H3 H 0.437(8) 0.569(8) 0.200(3) 0.013(9) Uiso 1 1 d . .
H4 H 0.408(8) 0.857(8) 0.187(3) 0.025(11) Uiso 1 1 d . .
H5 H 0.842(11) 0.588(11) 0.084(4) 0.052(15) Uiso 1 1 d . .
H6 H 0.769(8) 0.892(8) 0.080(3) 0.021(11) Uiso 1 1 d . .
H7 H 0.580(10) 0.706(9) 0.040(4) 0.042(14) Uiso 1 1 d . .
H8 H 0.024(11) 0.195(10) 0.354(4) 0.046(16) Uiso 1 1 d . .
H9 H -0.147(10) 0.091(10) 0.426(4) 0.028(13) Uiso 1 1 d . .

loop_
_atom_site_aniso_label
_atom_site_aniso_U_11
_atom_site_aniso_U_22
_atom_site_aniso_U_33
_atom_site_aniso_U_23
_atom_site_aniso_U_13
_atom_site_aniso_U_12
Mn1 0.0176(4) 0.0147(4) 0.0193(4) -0.0008(3) -0.0021(3) -0.0013(3)
Cl1 0.0313(5) 0.0170(5) 0.0294(5) -0.0035(4) -0.0002(4) -0.0010(4)
O2 0.0190(12) 0.0167(12) 0.0195(13) -0.0021(10) -0.0043(10) 0.0027(10)
O1 0.0169(13) 0.0251(14) 0.0216(13) 0.0015(10) -0.0016(10) -0.0030(10)
O3 0.0354(17) 0.0172(14) 0.0262(16) -0.0050(12) 0.0006(13) -0.0102(12)
N1 0.0265(17) 0.0148(15) 0.0193(16) -0.0003(12) -0.0020(13) -0.0009(13)
C1 0.0206(18) 0.0087(15) 0.0206(18) -0.0006(13) -0.0012(14) 0.0030(13)
C2 0.0201(19) 0.0221(19) 0.0203(18) -0.0021(15) -0.0002(14) -0.0019(15)
C3 0.039(2) 0.031(2) 0.021(2) -0.0046(17) -0.0015(18) 0.003(2)

loop_
_atom_type_symbol
_atom_type_description
_atom_type_scat_dispersion_real
_atom_type_scat_dispersion_imag
_atom_type_scat_source
Mn Mn 0.3368 0.7283 'International Tables Vol C Tables 4.2.6.8 and 6.1.1.4'
Cl Cl 0.1484 0.1585 'International Tables Vol C Tables 4.2.6.8 and 6.1.1.4'
C C 0.0033 0.0016 'International Tables Vol C Tables 4.2.6.8 and 6.1.1.4'
N N 0.0061 0.0033 'International Tables Vol C Tables 4.2.6.8 and 6.1.1.4'
O O 0.0106 0.0060 'International Tables Vol C Tables 4.2.6.8 and 6.1.1.4'
H H 0.0000 0.0000 'International Tables Vol C Tables 4.2.6.8 and 6.1.1.4'

loop_
_geom_angle_atom_site_label_1
_geom_angle_atom_site_label_2
_geom_angle_atom_site_label_3
_geom_angle
_geom_angle_site_symmetry_1
_geom_angle_site_symmetry_3
O1 Mn1 O1 180.0 . 2_566
O1 Mn1 O3 85.20(11) . .
O1 Mn1 O3 94.80(11) 2_566 .
O1 Mn1 O3 94.80(11) . 2_566
O1 Mn1 O3 85.20(11) 2_566 2_566
O3 Mn1 O3 180.00(16) . 2_566
O1 Mn1 O2 90.97(9) . 2_666
O1 Mn1 O2 89.03(9) 2_566 2_666
O3 Mn1 O2 89.43(10) . 2_666
O3 Mn1 O2 90.57(10) 2_566 2_666
O1 Mn1 O2 89.03(9) . 1_455
O1 Mn1 O2 90.97(9) 2_566 1_455
O3 Mn1 O2 90.57(10) . 1_455
O3 Mn1 O2 89.43(10) 2_566 1_455
O2 Mn1 O2 180.00(12) 2_666 1_455
C1 O2 Mn1 127.2(2) . 1_655
C1 O1 Mn1 128.9(2) . .
Mn1 O3 H8 122(4) . .
Mn1 O3 H9 124(4) . .
H8 O3 H9 111(5) . .
C2 N1 C3 113.2(3) . .
C2 N1 H3 109(2) . .
C3 N1 H3 111(2) . .
C2 N1 H4 108(2) . .
C3 N1 H4 105(2) . .
H3 N1 H4 110(3) . .
O1 C1 O2 125.7(3) . .
O1 C1 C2 117.1(3) . .
O2 C1 C2 117.2(3) . .
N1 C2 C1 112.4(3) . .
N1 C2 H1 109(3) . .
C1 C2 H1 108(3) . .
N1 C2 H2 106(3) . .
C1 C2 H2 106(3) . .
H1 C2 H2 114(4) . .
N1 C3 H5 110(3) . .
N1 C3 H6 103(2) . .
H5 C3 H6 118(4) . .
N1 C3 H7 109(3) . .
H5 C3 H7 105(4) . .
H6 C3 H7 113(4) . .

loop_
_geom_bond_atom_site_label_1
_geom_bond_atom_site_label_2
_geom_bond_distance
_geom_bond_site_symmetry_2
Mn1 O1 2.150(2) .
Mn1 O1 2.150(2) 2_566
Mn1 O3 2.173(3) .
Mn1 O3 2.173(3) 2_566
Mn1 O2 2.202(2) 2_666
Mn1 O2 2.202(2) 1_455
O2 C1 1.258(4) .
O2 Mn1 2.202(2) 1_655
O1 C1 1.255(4) .
O3 H8 0.81(6) .
O3 H9 0.75(5) .
N1 C2 1.473(5) .
N1 C3 1.487(5) .
N1 H3 0.92(4) .
N1 H4 0.96(4) .
C1 C2 1.513(5) .
C2 H1 0.92(5) .
C2 H2 1.01(5) .
C3 H5 1.00(6) .
C3 H6 0.92(4) .
C3 H7 0.96(5) .

loop_
_geom_hbond_atom_site_label_D
_geom_hbond_atom_site_label_H
_geom_hbond_atom_site_label_A
_geom_hbond_distance_DH
_geom_hbond_distance_HA
_geom_hbond_distance_DA
_geom_hbond_angle_DHA
_geom_hbond_site_symmetry_A
N1 H3 Cl1 0.92(4) 2.26(4) 3.146(3) 162(3) .
N1 H4 Cl1 0.96(4) 2.15(4) 3.098(3) 167(3) 1_565
